data_4516789
loop_
_publ_author_name
'Roach, Jeremy J.'
'Sasano, Yusuke'
'Schmid, Cullen L.'
'Zaidi, Saheem'
'Katritch, Vsevolod'
'Stevens, Raymond C.'
'Bohn, Laura M.'
'Shenvi, Ryan A.'

_publ_section_title
;
 Dynamic Strategic Bond Analysis Yields a Ten-Step Synthesis of
 20-nor-Salvinorin A, a Potent \k-OR Agonist.
;
_journal_issue 12
_journal_name_full 'ACS central science'
_journal_page_first 1329
_journal_page_last 1336
_journal_paper_doi 10.1021/acscentsci.7b00488
_journal_volume 3
_journal_year 2017
_chemical_formula_moiety 'C16 H22 O5'
_chemical_formula_sum 'C16 H22 O5'
_chemical_formula_weight 294.33
_space_group_crystal_system monoclinic
_space_group_IT_number 14
_space_group_name_Hall '-P 2yn'
_space_group_name_H-M_alt 'P 1 21/n 1'
_atom_sites_solution_hydrogens geom
_audit_creation_date 2017-08-01
_audit_creation_method
;
Olex2 1.2
(compiled 2017.07.20 svn.r3457 for OlexSys, GUI svn.r5370)
;
_cell_angle_alpha 90
_cell_angle_beta 95.228(2)
_cell_angle_gamma 90
_cell_formula_units_Z 8
_cell_length_a 15.1830(5)
_cell_length_b 6.0100(2)
_cell_length_c 36.8552(13)
_cell_measurement_reflns_used 6436
_cell_measurement_temperature 100(2)
_cell_measurement_theta_max 26.17
_cell_measurement_theta_min 2.69
_cell_volume 3349.0(2)
_computing_cell_refinement 'SAINT v8.34A (Bruker, 2013)'
_computing_data_collection 'APEX2 v2013.6-2 (Bruker, 2013)'
_computing_data_reduction 'SAINT v8.34A (Bruker, 2013)'
_computing_molecular_graphics 'Olex2 (Dolomanov et al., 2009)'
_computing_publication_material 'Olex2 (Dolomanov et al., 2009)'
_computing_structure_refinement 'XL (Sheldrick, 2008)'
_computing_structure_solution 'SHELXT (Sheldrick, 2015)'
_diffrn_ambient_temperature 100.0
_diffrn_detector 'Bruker APEX-II CCD'
_diffrn_detector_area_resol_mean 7.9
_diffrn_detector_type 'CCD Area Detector'
_diffrn_measured_fraction_theta_full 1.000
_diffrn_measured_fraction_theta_max 1.000
_diffrn_measurement_device 'Kappa Four-Circle Diffractometer'
_diffrn_measurement_device_type 'Bruker X8 APEX II'
_diffrn_measurement_method '\w and \f scans'
_diffrn_radiation_monochromator 'Double Bounce Multilayer Mirrors'
_diffrn_radiation_probe x-ray
_diffrn_radiation_type MoK\a
_diffrn_radiation_wavelength 0.71073
_diffrn_radiation_xray_symbol K-L~3~
_diffrn_reflns_av_R_equivalents 0.0420
_diffrn_reflns_av_unetI/netI 0.0422
_diffrn_reflns_Laue_measured_fraction_full 1.000
_diffrn_reflns_Laue_measured_fraction_max 1.000
_diffrn_reflns_limit_h_max 18
_diffrn_reflns_limit_h_min -18
_diffrn_reflns_limit_k_max 4
_diffrn_reflns_limit_k_min -7
_diffrn_reflns_limit_l_max 44
_diffrn_reflns_limit_l_min -27
_diffrn_reflns_number 24496
_diffrn_reflns_point_group_measured_fraction_full 1.000
_diffrn_reflns_point_group_measured_fraction_max 1.000
_diffrn_reflns_theta_full 25.242
_diffrn_reflns_theta_max 25.350
_diffrn_reflns_theta_min 1.503
_diffrn_source 'Micro Focus Rotating Anode'
_diffrn_source_type 'Bruker TXS'
_diffrn_standards_number 0
_exptl_absorpt_coefficient_mu 0.086
_exptl_absorpt_correction_T_max 0.4908
_exptl_absorpt_correction_T_min 0.4619
_exptl_absorpt_correction_type multi-scan
_exptl_absorpt_process_details
'SADABS-2016/2 (Bruker,2016/2) was used for absorption correction. wR2(int) was 0.1025 before and 0.0397 after correction. The Ratio of minimum to maximum transmission is 0.9411. The \l/2 correction factor is Not present.'
_exptl_crystal_colour colourless
_exptl_crystal_colour_primary colourless
_exptl_crystal_density_diffrn 1.168
_exptl_crystal_description needle
_exptl_crystal_F_000 1264
_exptl_crystal_size_max 0.15
_exptl_crystal_size_mid 0.06
_exptl_crystal_size_min 0.05
_refine_diff_density_max 0.442
_refine_diff_density_min -0.341
_refine_diff_density_rms 0.056
_refine_ls_extinction_method none
_refine_ls_goodness_of_fit_ref 1.039
_refine_ls_hydrogen_treatment constr
_refine_ls_matrix_type full
_refine_ls_number_parameters 385
_refine_ls_number_reflns 6136
_refine_ls_number_restraints 0
_refine_ls_restrained_S_all 1.039
_refine_ls_R_factor_all 0.0772
_refine_ls_R_factor_gt 0.0544
_refine_ls_shift/su_max 0.001
_refine_ls_shift/su_mean 0.000
_refine_ls_structure_factor_coef Fsqd
_refine_ls_weighting_details 'w=1/[\s^2^(Fo^2^)+(0.0395P)^2^+3.9072P] where P=(Fo^2^+2Fc^2^)/3'
_refine_ls_weighting_scheme calc
_refine_ls_wR_factor_gt 0.1105
_refine_ls_wR_factor_ref 0.1197
_reflns_Friedel_coverage 0.000
_reflns_number_gt 4668
_reflns_number_total 6136
_reflns_threshold_expression 'I > 2\s(I)'
_cod_data_source_file oc7b00488_si_004.cif
_cod_data_source_block reint_a_sq
_cod_depositor_comments
;
The following automatic conversions were performed:

data item '_diffrn_radiation_probe' value 'X-ray' was changed to
'x-ray' in accordance with the
/home/saulius/struct/COD-crude-data/automatic-downloads/DataCite-retrospective/ACS/depositions/lib/dictionaries/cif_core.dic
dictionary named 'cif_core.dic' version 2.4.2 last updated on
2011-04-26.

Automatic conversion script
Id: cif_fix_values 6909 2019-04-08 15:41:33Z antanas 
;
_cod_database_code 4516789
_shelx_shelxl_version_number 2014/7
_shelx_space_group_comment
;
The symmetry employed for this shelxl refinement is uniquely defined
by the following loop, which should always be used as a source of
symmetry information in preference to the above space-group names.
They are only intended as comments.
;
_shelx_estimated_absorpt_t_max 0.996
_shelx_estimated_absorpt_t_min 0.987
_olex2_refinement_description
;
1. Fixed Uiso
 At 1.2 times of:
  All C(H) groups, All C(H,H) groups
 At 1.5 times of:
  All C(H,H,H) groups, All O(H) groups
2.a Ternary CH refined with riding coordinates:
 C3(H3), C4(H4A), C10(H10), C14(H14), C3'(H3'), C4'(H4'A), C10'(H10'),
 C14'(H14')
2.b Secondary CH2 refined with riding coordinates:
 C6(H6A,H6B), C7(H7A,H7B), C11(H11A,H11B), C12(H12A,H12B), C6'(H6'A,H6'B),
 C7'(H7'A,H7'B), C11'(H11C,H11D), C12'(H12C,H12D)
2.c Aromatic/amide H refined with riding coordinates:
 C2(H2), C2'(H2')
2.d X=CH2 refined with riding coordinates:
 C1(H1A,H1B), C1'(H1'A,H1'B)
2.e Idealised Me refined as rotating group:
 C9(H9A,H9B,H9C), C16(H16A,H16B,H16C), C9'(H9'A,H9'B,H9'C), C16'(H16D,H16E,H16F)
2.f Idealised tetrahedral OH refined as rotating group:
 O4(H4), O4'(H4')
;
_olex2_submission_special_instructions 'No special instructions were received'

loop_
_space_group_symop_operation_xyz
'x, y, z'
'-x+1/2, y+1/2, -z+1/2'
'-x, -y, -z'
'x-1/2, -y-1/2, z-1/2'

loop_
_atom_site_label
_atom_site_type_symbol
_atom_site_fract_x
_atom_site_fract_y
_atom_site_fract_z
_atom_site_U_iso_or_equiv
_atom_site_adp_type
_atom_site_occupancy
_atom_site_site_symmetry_order
_atom_site_calc_flag
_atom_site_refinement_flags_posn
O1 O 0.66881(10) 1.2602(3) 0.72688(4) 0.0203(4) Uani 1 1 d .
O2 O 0.43024(10) 0.4142(3) 0.75740(5) 0.0210(4) Uani 1 1 d .
O3 O 0.36359(10) 0.7432(3) 0.74590(5) 0.0227(4) Uani 1 1 d .
O4 O 0.69947(12) 0.6541(3) 0.58685(5) 0.0296(4) Uani 1 1 d .
H4 H 0.7003 0.6841 0.5646 0.044 Uiso 1 1 calc GR
O5 O 0.62741(12) 0.9789(3) 0.58720(4) 0.0263(4) Uani 1 1 d .
C1 C 0.78333(17) 1.1792(4) 0.64676(7) 0.0244(6) Uani 1 1 d .
H1A H 0.7441 1.2557 0.6295 0.029 Uiso 1 1 calc R
H1B H 0.8447 1.2133 0.6489 0.029 Uiso 1 1 calc R
C2 C 0.75258(15) 1.0256(4) 0.66783(6) 0.0203(6) Uani 1 1 d .
H2 H 0.7940 0.9530 0.6848 0.024 Uiso 1 1 calc R
C3 C 0.65680(15) 0.9557(4) 0.66723(6) 0.0172(5) Uani 1 1 d .
H3 H 0.6183 1.0820 0.6579 0.021 Uiso 1 1 calc R
C4 C 0.64021(15) 0.7555(4) 0.64169(6) 0.0179(5) Uani 1 1 d .
H4A H 0.6819 0.6340 0.6504 0.021 Uiso 1 1 calc R
C5 C 0.65605(16) 0.8104(4) 0.60276(6) 0.0204(6) Uani 1 1 d .
C6 C 0.54516(16) 0.6649(4) 0.64087(6) 0.0211(6) Uani 1 1 d .
H6A H 0.5032 0.7778 0.6300 0.025 Uiso 1 1 calc R
H6B H 0.5395 0.5299 0.6254 0.025 Uiso 1 1 calc R
C7 C 0.52209(16) 0.6082(4) 0.67922(6) 0.0194(5) Uani 1 1 d .
H7A H 0.5600 0.4836 0.6888 0.023 Uiso 1 1 calc R
H7B H 0.4599 0.5574 0.6780 0.023 Uiso 1 1 calc R
C8 C 0.53407(14) 0.8047(4) 0.70563(6) 0.0143(5) Uani 1 1 d .
C9 C 0.46920(15) 0.9931(4) 0.69399(6) 0.0187(5) Uani 1 1 d .
H9A H 0.4085 0.9364 0.6928 0.028 Uiso 1 1 calc GR
H9B H 0.4815 1.0487 0.6700 0.028 Uiso 1 1 calc GR
H9C H 0.4762 1.1143 0.7118 0.028 Uiso 1 1 calc GR
C10 C 0.52264(15) 0.7206(4) 0.74489(6) 0.0155(5) Uani 1 1 d .
H10 H 0.5651 0.5951 0.7502 0.019 Uiso 1 1 calc R
C11 C 0.54269(15) 0.8974(4) 0.77428(6) 0.0176(5) Uani 1 1 d .
H11A H 0.5391 0.8296 0.7986 0.021 Uiso 1 1 calc R
H11B H 0.4977 1.0168 0.7712 0.021 Uiso 1 1 calc R
C12 C 0.63519(15) 0.9983(4) 0.77229(6) 0.0191(5) Uani 1 1 d .
H12A H 0.6425 1.1281 0.7888 0.023 Uiso 1 1 calc R
H12B H 0.6807 0.8867 0.7805 0.023 Uiso 1 1 calc R
C13 C 0.64846(14) 1.0703(4) 0.73398(6) 0.0177(5) Uani 1 1 d .
C14 C 0.63200(14) 0.8897(4) 0.70545(6) 0.0155(5) Uani 1 1 d .
H14 H 0.6711 0.7619 0.7136 0.019 Uiso 1 1 calc R
C15 C 0.43022(15) 0.6321(4) 0.74883(6) 0.0161(5) Uani 1 1 d .
C16 C 0.34416(15) 0.3192(4) 0.76270(7) 0.0238(6) Uani 1 1 d .
H16A H 0.3013 0.3635 0.7425 0.036 Uiso 1 1 calc GR
H16B H 0.3245 0.3737 0.7857 0.036 Uiso 1 1 calc GR
H16C H 0.3487 0.1566 0.7635 0.036 Uiso 1 1 calc GR
O1' O 0.66901(11) 0.3733(3) 0.38798(5) 0.0241(4) Uani 1 1 d .
O2' O 0.93089(11) 1.1626(3) 0.35737(5) 0.0245(4) Uani 1 1 d .
O3' O 0.98469(11) 0.8152(3) 0.35651(5) 0.0258(4) Uani 1 1 d .
O4' O 0.64692(13) 1.0703(3) 0.51681(5) 0.0324(5) Uani 1 1 d .
H4' H 0.6389 1.0382 0.5384 0.049 Uiso 1 1 calc GR
O5' O 0.69887(12) 0.7224(3) 0.51687(4) 0.0256(4) Uani 1 1 d .
C1' C 0.53356(18) 0.5528(5) 0.45346(7) 0.0343(7) Uani 1 1 d .
H1'A H 0.5654 0.4483 0.4689 0.041 Uiso 1 1 calc R
H1'B H 0.4708 0.5479 0.4504 0.041 Uiso 1 1 calc R
C2' C 0.57674(17) 0.7056(5) 0.43613(7) 0.0276(6) Uani 1 1 d .
H2' H 0.5426 0.8072 0.4209 0.033 Uiso 1 1 calc R
C3' C 0.67615(15) 0.7302(4) 0.43877(6) 0.0185(5) Uani 1 1 d .
H3' H 0.7039 0.5956 0.4510 0.022 Uiso 1 1 calc R
C4' C 0.70126(16) 0.9372(4) 0.46228(6) 0.0222(6) Uani 1 1 d .
H4'A H 0.6656 1.0668 0.4523 0.027 Uiso 1 1 calc R
C5' C 0.68077(16) 0.8970(5) 0.50101(7) 0.0223(6) Uani 1 1 d .
C6' C 0.79969(17) 0.9962(5) 0.46323(7) 0.0246(6) Uani 1 1 d .
H6'A H 0.8110 1.1367 0.4769 0.030 Uiso 1 1 calc R
H6'B H 0.8353 0.8774 0.4761 0.030 Uiso 1 1 calc R
C7' C 0.82807(17) 1.0228(4) 0.42491(6) 0.0226(6) Uani 1 1 d .
H7'A H 0.8921 1.0574 0.4265 0.027 Uiso 1 1 calc R
H7'B H 0.7959 1.1502 0.4129 0.027 Uiso 1 1 calc R
C8' C 0.81045(15) 0.8146(4) 0.40134(6) 0.0177(5) Uani 1 1 d .
C9' C 0.86850(16) 0.6207(4) 0.41653(7) 0.0216(6) Uani 1 1 d .
H9'A H 0.8505 0.5769 0.4404 0.032 Uiso 1 1 calc GR
H9'B H 0.9306 0.6675 0.4191 0.032 Uiso 1 1 calc GR
H9'C H 0.8615 0.4941 0.3998 0.032 Uiso 1 1 calc GR
C10' C 0.82781(15) 0.8675(4) 0.36111(6) 0.0187(5) Uani 1 1 d .
H10' H 0.7883 0.9936 0.3525 0.022 Uiso 1 1 calc R
C11' C 0.80707(15) 0.6703(4) 0.33546(6) 0.0205(5) Uani 1 1 d .
H11C H 0.8494 0.5483 0.3420 0.025 Uiso 1 1 calc R
H11D H 0.8146 0.7163 0.3101 0.025 Uiso 1 1 calc R
C12' C 0.71239(16) 0.5849(4) 0.33760(6) 0.0215(6) Uani 1 1 d .
H12C H 0.6700 0.6931 0.3256 0.026 Uiso 1 1 calc R
H12D H 0.7048 0.4418 0.3244 0.026 Uiso 1 1 calc R
C13' C 0.69258(15) 0.5522(4) 0.37667(7) 0.0199(5) Uani 1 1 d .
C14' C 0.70973(15) 0.7551(4) 0.40081(6) 0.0174(5) Uani 1 1 d .
H14' H 0.6761 0.8813 0.3885 0.021 Uiso 1 1 calc R
C15' C 0.92262(16) 0.9397(4) 0.35827(6) 0.0187(5) Uani 1 1 d .
C16' C 1.01995(16) 1.2427(5) 0.35497(7) 0.0285(6) Uani 1 1 d .
H16D H 1.0412 1.1923 0.3320 0.043 Uiso 1 1 calc GR
H16E H 1.0587 1.1844 0.3755 0.043 Uiso 1 1 calc GR
H16F H 1.0203 1.4057 0.3558 0.043 Uiso 1 1 calc GR

loop_
_atom_site_aniso_label
_atom_site_aniso_U_11
_atom_site_aniso_U_22
_atom_site_aniso_U_33
_atom_site_aniso_U_23
_atom_site_aniso_U_13
_atom_site_aniso_U_12
O1 0.0186(9) 0.0163(9) 0.0268(9) -0.0018(8) 0.0058(7) -0.0034(7)
O2 0.0163(8) 0.0179(9) 0.0294(10) 0.0021(8) 0.0058(7) -0.0020(7)
O3 0.0150(9) 0.0209(9) 0.0329(10) 0.0050(8) 0.0064(7) 0.0023(8)
O4 0.0403(11) 0.0309(11) 0.0191(9) 0.0012(9) 0.0114(8) 0.0100(9)
O5 0.0314(10) 0.0293(11) 0.0188(9) 0.0020(8) 0.0062(8) 0.0060(9)
C1 0.0213(13) 0.0304(16) 0.0218(13) 0.0005(12) 0.0041(11) -0.0020(12)
C2 0.0164(12) 0.0269(15) 0.0176(12) -0.0001(11) 0.0014(10) 0.0018(11)
C3 0.0154(11) 0.0204(13) 0.0159(12) 0.0021(11) 0.0024(9) 0.0019(11)
C4 0.0186(12) 0.0191(13) 0.0163(12) 0.0001(11) 0.0043(10) 0.0018(11)
C5 0.0190(12) 0.0237(15) 0.0190(13) -0.0018(12) 0.0039(10) -0.0001(11)
C6 0.0257(13) 0.0206(14) 0.0174(12) -0.0057(11) 0.0041(10) -0.0039(11)
C7 0.0182(12) 0.0213(14) 0.0189(12) 0.0000(11) 0.0030(10) -0.0028(11)
C8 0.0131(11) 0.0172(13) 0.0129(11) -0.0009(10) 0.0019(9) -0.0005(10)
C9 0.0157(12) 0.0218(13) 0.0189(12) 0.0033(11) 0.0039(10) 0.0011(10)
C10 0.0137(11) 0.0157(12) 0.0174(12) 0.0014(10) 0.0024(9) -0.0005(10)
C11 0.0187(12) 0.0181(13) 0.0165(12) 0.0007(10) 0.0050(10) -0.0005(10)
C12 0.0164(12) 0.0235(14) 0.0173(12) -0.0037(11) 0.0014(10) -0.0026(11)
C13 0.0071(11) 0.0223(14) 0.0235(13) -0.0008(11) 0.0013(9) 0.0011(10)
C14 0.0132(11) 0.0167(13) 0.0166(12) 0.0010(10) 0.0010(9) 0.0014(10)
C15 0.0200(13) 0.0171(13) 0.0116(11) 0.0002(10) 0.0039(9) -0.0012(11)
C16 0.0168(12) 0.0219(14) 0.0336(15) -0.0003(12) 0.0082(11) -0.0059(11)
O1' 0.0244(9) 0.0227(10) 0.0257(9) 0.0014(8) 0.0042(8) -0.0035(8)
O2' 0.0220(9) 0.0239(10) 0.0284(10) 0.0032(8) 0.0073(8) -0.0023(8)
O3' 0.0220(9) 0.0227(10) 0.0337(10) -0.0015(8) 0.0077(8) 0.0008(8)
O4' 0.0510(12) 0.0284(11) 0.0197(9) -0.0001(9) 0.0138(9) 0.0101(10)
O5' 0.0346(10) 0.0255(11) 0.0176(9) 0.0016(8) 0.0081(8) 0.0027(9)
C1' 0.0275(15) 0.0484(19) 0.0283(15) -0.0071(14) 0.0097(12) -0.0100(14)
C2' 0.0245(14) 0.0435(18) 0.0156(13) -0.0054(13) 0.0057(11) 0.0003(13)
C3' 0.0189(12) 0.0216(13) 0.0155(12) 0.0012(11) 0.0043(10) -0.0004(11)
C4' 0.0250(13) 0.0235(14) 0.0188(13) 0.0021(11) 0.0056(10) 0.0016(12)
C5' 0.0233(13) 0.0257(15) 0.0182(13) -0.0030(12) 0.0035(10) -0.0011(12)
C6' 0.0303(14) 0.0250(15) 0.0190(13) -0.0032(11) 0.0045(11) -0.0057(12)
C7' 0.0257(13) 0.0212(14) 0.0217(13) -0.0001(11) 0.0062(11) -0.0030(11)
C8' 0.0196(12) 0.0172(13) 0.0167(12) 0.0006(10) 0.0047(10) 0.0000(10)
C9' 0.0219(13) 0.0216(14) 0.0216(13) 0.0023(11) 0.0039(10) -0.0011(11)
C10' 0.0198(12) 0.0174(13) 0.0196(12) 0.0021(11) 0.0052(10) 0.0016(11)
C11' 0.0191(12) 0.0263(14) 0.0168(12) -0.0009(11) 0.0045(10) 0.0000(11)
C12' 0.0213(13) 0.0241(14) 0.0194(13) -0.0051(11) 0.0033(10) 0.0008(11)
C13' 0.0118(11) 0.0267(15) 0.0212(13) 0.0003(12) 0.0016(10) 0.0034(11)
C14' 0.0173(12) 0.0189(13) 0.0163(12) 0.0015(11) 0.0025(9) 0.0009(11)
C15' 0.0241(13) 0.0189(13) 0.0133(12) 0.0022(11) 0.0033(10) -0.0009(12)
C16' 0.0248(14) 0.0254(15) 0.0362(16) 0.0064(13) 0.0074(12) -0.0052(12)

loop_
_atom_type_symbol
_atom_type_description
_atom_type_scat_dispersion_real
_atom_type_scat_dispersion_imag
_atom_type_scat_source
C C 0.0033 0.0016 'International Tables Vol C Tables 4.2.6.8 and 6.1.1.4'
H H 0.0000 0.0000 'International Tables Vol C Tables 4.2.6.8 and 6.1.1.4'
O O 0.0106 0.0060 'International Tables Vol C Tables 4.2.6.8 and 6.1.1.4'

loop_
_geom_angle_atom_site_label_1
_geom_angle_atom_site_label_2
_geom_angle_atom_site_label_3
_geom_angle
C15 O2 C16 115.57(19)
C1 C2 C3 125.3(2)
C2 C3 C4 109.31(19)
C2 C3 C14 111.87(19)
C4 C3 C14 108.57(19)
C3 C4 C6 112.97(19)
C5 C4 C3 112.3(2)
C5 C4 C6 106.76(19)
O4 C5 C4 113.3(2)
O5 C5 O4 123.6(2)
O5 C5 C4 123.0(2)
C7 C6 C4 110.78(19)
C6 C7 C8 113.1(2)
C7 C8 C9 110.80(19)
C7 C8 C10 108.87(19)
C7 C8 C14 107.78(18)
C9 C8 C10 112.09(18)
C9 C8 C14 110.00(19)
C10 C8 C14 107.14(17)
C11 C10 C8 113.63(19)
C15 C10 C8 112.60(18)
C15 C10 C11 107.55(18)
C10 C11 C12 111.37(19)
C13 C12 C11 111.00(19)
O1 C13 C12 121.9(2)
O1 C13 C14 123.5(2)
C12 C13 C14 114.6(2)
C3 C14 C8 113.38(18)
C13 C14 C3 114.2(2)
C13 C14 C8 109.01(18)
O2 C15 C10 112.5(2)
O3 C15 O2 122.7(2)
O3 C15 C10 124.8(2)
C15' O2' C16' 115.0(2)
C1' C2' C3' 124.9(3)
C2' C3' C4' 108.0(2)
C2' C3' C14' 111.28(19)
C14' C3' C4' 110.3(2)
C5' C4' C3' 109.9(2)
C5' C4' C6' 107.5(2)
C6' C4' C3' 112.9(2)
O4' C5' C4' 114.4(2)
O5' C5' O4' 123.2(2)
O5' C5' C4' 122.3(2)
C7' C6' C4' 111.1(2)
C6' C7' C8' 113.0(2)
C7' C8' C9' 110.4(2)
C7' C8' C10' 109.61(19)
C7' C8' C14' 108.21(19)
C9' C8' C10' 111.09(19)
C9' C8' C14' 111.0(2)
C10' C8' C14' 106.46(18)
C11' C10' C8' 112.7(2)
C15' C10' C8' 111.55(19)
C15' C10' C11' 108.78(19)
C10' C11' C12' 111.59(19)
C13' C12' C11' 111.2(2)
O1' C13' C12' 122.1(2)
O1' C13' C14' 123.2(2)
C12' C13' C14' 114.6(2)
C3' C14' C8' 114.47(19)
C13' C14' C3' 113.7(2)
C13' C14' C8' 107.77(19)
O2' C15' C10' 112.2(2)
O3' C15' O2' 122.6(2)
O3' C15' C10' 125.2(2)

loop_
_geom_bond_atom_site_label_1
_geom_bond_atom_site_label_2
_geom_bond_distance
O1 C13 1.217(3)
O2 C15 1.347(3)
O2 C16 1.456(3)
O3 C15 1.209(3)
O4 C5 1.316(3)
O5 C5 1.224(3)
C1 C2 1.319(3)
C2 C3 1.512(3)
C3 C4 1.534(3)
C3 C14 1.543(3)
C4 C5 1.512(3)
C4 C6 1.540(3)
C6 C7 1.525(3)
C7 C8 1.531(3)
C8 C9 1.536(3)
C8 C10 1.557(3)
C8 C14 1.573(3)
C10 C11 1.528(3)
C10 C15 1.520(3)
C11 C12 1.538(3)
C12 C13 1.508(3)
C13 C14 1.516(3)
O1' C13' 1.219(3)
O2' C15' 1.346(3)
O2' C16' 1.446(3)
O3' C15' 1.210(3)
O4' C5' 1.320(3)
O5' C5' 1.221(3)
C1' C2' 1.325(4)
C2' C3' 1.511(3)
C3' C4' 1.544(4)
C3' C14' 1.539(3)
C4' C5' 1.508(3)
C4' C6' 1.533(3)
C6' C7' 1.522(3)
C7' C8' 1.533(3)
C8' C9' 1.536(3)
C8' C10' 1.562(3)
C8' C14' 1.569(3)
C10' C11' 1.531(3)
C10' C15' 1.516(3)
C11' C12' 1.535(3)
C12' C13' 1.510(3)
C13' C14' 1.518(3)
